data_7120258
loop_
_publ_author_name
'Minato, Takuo'
'Suzuki, Kosuke'
'Ohata, Yusuke'
'Yamaguchi, Kazuya'
'Mizuno, Noritaka'

_publ_section_title
;
 A modular synthesis approach to multinuclear heterometallic oxo clusters
 in polyoxometalates
;
_journal_name_full 'Chem. Commun.'
_journal_paper_doi 10.1039/C7CC04072E
_journal_year 2017
_chemical_formula_sum 'C84 Ag2 Cr Mn4 N7 O70 Si2 W18'
_chemical_formula_weight 6079.89
_space_group_crystal_system triclinic
_space_group_IT_number 2
_space_group_name_Hall '-P 1'
_space_group_name_H-M_alt 'P -1'
_symmetry_space_group_name_Hall '-P 1'
_symmetry_space_group_name_H-M 'P -1'
_atom_sites_solution_hydrogens none
_audit_creation_method SHELXL-2014/6
_audit_update_record
;
2017-03-29 deposited with the CCDC.
2017-06-12 downloaded from the CCDC.
;
_cell_angle_alpha 68.6210(10)
_cell_angle_beta 80.4000(10)
_cell_angle_gamma 66.5450(10)
_cell_formula_units_Z 1
_cell_length_a 14.5907(2)
_cell_length_b 14.8029(2)
_cell_length_c 19.3294(3)
_cell_measurement_reflns_used 17229
_cell_measurement_temperature 123(2)
_cell_measurement_theta_max 29.524
_cell_measurement_theta_min 1.132
_cell_volume 3565.21(10)
_computing_cell_refinement HKL2000
_computing_data_collection 'Rigaku CrystalClear'
_computing_data_reduction HKL2000
_computing_structure_refinement 'SHELXL-2014/6 (Sheldrick, 2014)'
_computing_structure_solution 'SHELXS-97 (Sheldrick, 1990)'
_diffrn_ambient_temperature 123(2)
_diffrn_measured_fraction_theta_full 0.998
_diffrn_measured_fraction_theta_max 0.982
_diffrn_measurement_device_type CCD
_diffrn_radiation_type MoK\a
_diffrn_radiation_wavelength 0.71069
_diffrn_reflns_av_R_equivalents 0.061
_diffrn_reflns_av_unetI/netI 0.0292
_diffrn_reflns_Laue_measured_fraction_full 0.998
_diffrn_reflns_Laue_measured_fraction_max 0.982
_diffrn_reflns_number 19562
_diffrn_reflns_point_group_measured_fraction_full 0.998
_diffrn_reflns_point_group_measured_fraction_max 0.982
_diffrn_reflns_theta_full 25.240
_diffrn_reflns_theta_max 29.524
_diffrn_reflns_theta_min 1.132
_exptl_absorpt_coefficient_mu 15.230
_exptl_absorpt_correction_T_max 0.859
_exptl_absorpt_correction_T_min 0.574
_exptl_absorpt_correction_type empirical
_exptl_absorpt_process_details 'HKL2000 DENZO SCALEPACK'
_exptl_crystal_colour green
_exptl_crystal_density_diffrn 2.832
_exptl_crystal_density_method 'not measured'
_exptl_crystal_description plate
_exptl_crystal_F_000 2691
_exptl_crystal_size_max 0.05
_exptl_crystal_size_mid 0.03
_exptl_crystal_size_min 0.01
_refine_diff_density_max 9.497
_refine_diff_density_min -4.002
_refine_diff_density_rms 0.917
_refine_ls_extinction_method none
_refine_ls_goodness_of_fit_ref 1.137
_refine_ls_hydrogen_treatment none
_refine_ls_matrix_type full
_refine_ls_number_parameters 620
_refine_ls_number_reflns 19562
_refine_ls_number_restraints 0
_refine_ls_restrained_S_all 1.137
_refine_ls_R_factor_all 0.0670
_refine_ls_R_factor_gt 0.0590
_refine_ls_shift/su_max 0.000
_refine_ls_shift/su_mean 0.000
_refine_ls_structure_factor_coef Fsqd
_refine_ls_weighting_details 'w=1/[\s^2^(Fo^2^)+(0.1212P)^2^+96.9563P] where P=(Fo^2^+2Fc^2^)/3'
_refine_ls_weighting_scheme calc
_refine_ls_wR_factor_gt 0.1766
_refine_ls_wR_factor_ref 0.1977
_reflns_Friedel_coverage 0.000
_reflns_number_gt 18222
_reflns_number_total 19562
_reflns_threshold_expression 'I > 2\s(I)'
_cod_data_source_file c7cc04072e2.cif
_cod_data_source_block P-1
_cod_original_cell_volume 3565.21(9)
_cod_database_code 7120258
_shelx_space_group_comment
;
The symmetry employed for this shelxl refinement is uniquely defined
by the following loop, which should always be used as a source of
symmetry information in preference to the above space-group names.
They are only intended as comments.
;
_shelxl_version_number 2014/6

loop_
_space_group_symop_operation_xyz
'x, y, z'
'-x, -y, -z'

loop_
_atom_site_label
_atom_site_type_symbol
_atom_site_fract_x
_atom_site_fract_y
_atom_site_fract_z
_atom_site_U_iso_or_equiv
_atom_site_adp_type
_atom_site_occupancy
_atom_site_site_symmetry_order
_atom_site_calc_flag
_atom_site_refinement_flags_posn
_atom_site_refinement_flags_occupancy
N1 N -0.3432(9) 0.0678(9) 0.1830(6) 0.026(2) Uiso 1 1 d . .
C111 C -0.4144(11) 0.0363(11) 0.1536(8) 0.031(3) Uiso 1 1 d . .
C112 C -0.3754(12) -0.0707(13) 0.1478(9) 0.036(3) Uiso 1 1 d . .
C113 C -0.4558(17) -0.0771(18) 0.1047(13) 0.057(5) Uiso 1 1 d . .
C114 C -0.403(2) -0.182(3) 0.0860(18) 0.085(8) Uiso 1 1 d . .
C121 C -0.2435(11) 0.0404(11) 0.1441(8) 0.029(3) Uiso 1 1 d . .
C122 C -0.2418(11) 0.0881(11) 0.0595(8) 0.030(3) Uiso 1 1 d . .
C123 C -0.1407(11) 0.0370(12) 0.0265(8) 0.031(3) Uiso 1 1 d . .
C124 C -0.1184(11) -0.0773(11) 0.0344(8) 0.030(3) Uiso 1 1 d . .
C131 C -0.3955(10) 0.1840(11) 0.1678(8) 0.028(3) Uiso 1 1 d . .
C132 C -0.3407(12) 0.2328(13) 0.1951(9) 0.035(3) Uiso 1 1 d . .
C133 C -0.3991(13) 0.3522(14) 0.1702(10) 0.041(3) Uiso 1 1 d . .
C134 C -0.3510(12) 0.4074(13) 0.1980(9) 0.037(3) Uiso 1 1 d . .
C141 C -0.3269(11) 0.0089(11) 0.2654(8) 0.029(3) Uiso 1 1 d . .
C142 C -0.4178(11) 0.0320(11) 0.3158(8) 0.030(3) Uiso 1 1 d . .
C143 C -0.3890(15) -0.0306(16) 0.3972(11) 0.048(4) Uiso 1 1 d . .
C144 C -0.377(2) -0.136(2) 0.4289(16) 0.073(7) Uiso 1 1 d . .
N2 N 0.1544(9) 0.5850(10) 0.1356(7) 0.030(2) Uiso 1 1 d . .
C211 C 0.1989(11) 0.6690(12) 0.1172(8) 0.033(3) Uiso 1 1 d . .
C212 C 0.2878(15) 0.6433(15) 0.1601(11) 0.047(4) Uiso 1 1 d . .
C213 C 0.3269(17) 0.7321(18) 0.1381(13) 0.057(5) Uiso 1 1 d . .
C214 C 0.4132(18) 0.7067(18) 0.1813(13) 0.058(5) Uiso 1 1 d . .
C221 C 0.2348(11) 0.4825(11) 0.1343(8) 0.030(3) Uiso 1 1 d . .
C222 C 0.2938(12) 0.4866(12) 0.0609(9) 0.034(3) Uiso 1 1 d . .
C223 C 0.3635(12) 0.3752(12) 0.0643(9) 0.035(3) Uiso 1 1 d . .
C224 C 0.4345(15) 0.3745(15) -0.0041(11) 0.047(4) Uiso 1 1 d . .
C231 C 0.0734(14) 0.6267(14) 0.0805(10) 0.042(4) Uiso 1 1 d . .
C232 C 0.0190(15) 0.5544(15) 0.0940(11) 0.047(4) Uiso 1 1 d . .
C233 C -0.0807(19) 0.6201(19) 0.0499(14) 0.063(5) Uiso 1 1 d . .
C234 C -0.146(2) 0.558(2) 0.0682(15) 0.068(6) Uiso 1 1 d . .
C241 C 0.1118(12) 0.5661(13) 0.2183(9) 0.035(3) Uiso 1 1 d . .
C242 C 0.0133(13) 0.6540(13) 0.2227(9) 0.038(3) Uiso 1 1 d . .
C243 C -0.0185(13) 0.6387(14) 0.3071(10) 0.041(3) Uiso 1 1 d . .
C244 C -0.1207(16) 0.7115(17) 0.3115(12) 0.053(5) Uiso 1 1 d . .
N3 N -0.5000 0.5000 0.5000 0.067(7) Uiso 1 2 d S P
C311 C -0.557(5) 0.523(5) 0.428(3) 0.17(2) Uiso 1 1 d . .
C312 C -0.546(2) 0.400(2) 0.4345(17) 0.082(8) Uiso 1 1 d . .
C313 C -0.508(3) 0.305(3) 0.4177(19) 0.090(9) Uiso 1 1 d . .
C314 C -0.5781(18) 0.3218(19) 0.3576(13) 0.060(5) Uiso 1 1 d . .
C321 C -0.378(3) 0.479(3) 0.449(2) 0.102(10) Uiso 1 1 d . .
C322 C -0.384(3) 0.559(4) 0.372(3) 0.120(13) Uiso 1 1 d . .
C323 C -0.282(3) 0.532(3) 0.3259(19) 0.087(8) Uiso 1 1 d . .
C324 C -0.281(4) 0.586(4) 0.264(3) 0.127(14) Uiso 1 1 d . .
O1 O -0.1304(5) 0.1134(6) 0.4717(4) 0.0134(13) Uani 1 1 d . .
O2 O -0.0606(6) -0.0951(6) 0.4960(4) 0.0147(14) Uani 1 1 d . .
O3 O 0.2471(6) -0.2548(7) 0.4621(5) 0.0219(16) Uani 1 1 d . .
O4 O 0.3767(6) -0.1550(7) 0.4198(5) 0.0188(15) Uani 1 1 d . .
O5 O 0.2675(6) 0.1748(7) 0.3827(5) 0.0184(15) Uani 1 1 d . .
O6 O 0.0713(6) 0.2748(7) 0.4030(5) 0.0201(16) Uani 1 1 d . .
O7 O -0.2720(6) 0.2480(7) 0.3685(5) 0.0214(16) Uani 1 1 d . .
O8 O -0.1322(7) -0.1713(8) 0.4196(5) 0.0261(18) Uani 1 1 d . .
O9 O 0.2302(7) -0.3600(7) 0.3732(5) 0.0244(17) Uani 1 1 d . .
O10 O 0.4912(8) -0.1501(7) 0.2902(5) 0.0289(19) Uani 1 1 d . .
O11 O 0.3634(7) 0.2281(7) 0.2437(5) 0.0237(17) Uani 1 1 d . .
O12 O -0.0392(7) 0.4388(6) 0.2844(5) 0.0210(16) Uani 1 1 d . .
O13 O -0.1712(7) 0.0425(8) 0.3754(5) 0.026(2) Uani 1 1 d . .
O14 O 0.0696(6) -0.1887(6) 0.4053(4) 0.0155(14) Uani 1 1 d . .
O15 O 0.3326(7) -0.2252(7) 0.3243(5) 0.0209(16) Uani 1 1 d . .
O16 O 0.3451(7) 0.0311(7) 0.3103(5) 0.0216(16) Uani 1 1 d . .
O17 O 0.1548(6) 0.3081(6) 0.2618(5) 0.0183(15) Uani 1 1 d . .
O18 O -0.0773(6) 0.2515(6) 0.3559(4) 0.0159(14) Uani 1 1 d . .
O19 O 0.0100(6) 0.0276(6) 0.3889(4) 0.0137(13) Uani 1 1 d . .
O20 O 0.2009(6) -0.0707(6) 0.3614(4) 0.0155(14) Uani 1 1 d . .
O21 O 0.1324(6) 0.1331(6) 0.3385(4) 0.0142(14) Uani 1 1 d . .
O22 O 0.0826(6) 0.0613(6) 0.2487(4) 0.0157(14) Uani 1 1 d . .
O23 O -0.1226(6) 0.1857(6) 0.2626(4) 0.0181(15) Uani 1 1 d . .
O24 O -0.0413(6) -0.0619(7) 0.2909(5) 0.0187(15) Uani 1 1 d . .
O25 O 0.1489(6) -0.1568(6) 0.2721(5) 0.0190(15) Uani 1 1 d . .
O26 O 0.2998(6) -0.0393(7) 0.2215(5) 0.0204(16) Uani 1 1 d . .
O27 O 0.2324(7) 0.1613(7) 0.1995(5) 0.0218(16) Uani 1 1 d . .
O28 O 0.0004(7) 0.2819(7) 0.2215(5) 0.0209(16) Uani 1 1 d . .
O29 O -0.0441(6) 0.0904(7) 0.1607(5) 0.0193(15) Uani 1 1 d . .
O30 O 0.1540(7) -0.0113(7) 0.1400(5) 0.0206(16) Uani 1 1 d . .
O31 O 0.0858(6) 0.1911(7) 0.1154(4) 0.0197(16) Uani 1 1 d . .
O32 O -0.1186(7) 0.3069(7) 0.1094(5) 0.0210(16) Uani 1 1 d . .
O33 O 0.0233(7) -0.1129(7) 0.1586(5) 0.0237(17) Uani 1 1 d . .
O34 O 0.2853(7) 0.0954(8) 0.0742(5) 0.0260(18) Uani 1 1 d . .
O1H O 0.2609(7) -0.0075(7) 0.4762(5) 0.0213(16) Uani 1 1 d . .
Si1 Si 0.1069(2) 0.0379(2) 0.33368(16) 0.0126(5) Uani 1 1 d . .
W1 W -0.15019(3) 0.16701(3) 0.36248(2) 0.01390(10) Uani 1 1 d . .
W2 W -0.06288(3) -0.09246(3) 0.39294(2) 0.01445(10) Uani 1 1 d . .
W3 W 0.20967(3) -0.23527(3) 0.36744(2) 0.01637(10) Uani 1 1 d . .
W4 W 0.36711(3) -0.10766(4) 0.31726(3) 0.01737(10) Uani 1 1 d . .
W5 W 0.27138(3) 0.17882(3) 0.28420(2) 0.01660(10) Uani 1 1 d . .
W6 W 0.02808(3) 0.30732(3) 0.30640(2) 0.01579(10) Uani 1 1 d . .
W7 W -0.03374(3) 0.20996(3) 0.17347(2) 0.01604(10) Uani 1 1 d . .
W8 W 0.05152(3) -0.04762(3) 0.20393(2) 0.01640(10) Uani 1 1 d . .
W9 W 0.21354(3) 0.07847(4) 0.15351(2) 0.01778(10) Uani 1 1 d . .
Cr1 Cr 0.0000 0.0000 0.5000 0.0118(4) Uani 1 2 d S P
Mn1 Mn 0.25285(12) -0.13510(13) 0.47327(9) 0.0153(3) Uani 1 1 d . .
Mn2 Mn 0.16315(13) 0.13576(13) 0.44226(9) 0.0154(3) Uani 1 1 d . .
Ag1 Ag -0.10480(8) 0.30849(7) 0.46309(5) 0.02364(18) Uani 1 1 d . .
N11 N -0.1204(11) 0.4563(11) 0.4809(8) 0.040(3) Uiso 1 1 d . .
C11 C -0.1333(12) 0.5186(13) 0.5047(9) 0.037(3) Uiso 1 1 d . .
C12 C -0.1540(14) 0.5997(15) 0.5345(10) 0.044(4) Uiso 1 1 d . .

loop_
_atom_site_aniso_label
_atom_site_aniso_U_11
_atom_site_aniso_U_22
_atom_site_aniso_U_33
_atom_site_aniso_U_23
_atom_site_aniso_U_13
_atom_site_aniso_U_12
O1 0.011(3) 0.010(3) 0.015(3) -0.004(3) 0.001(3) -0.001(3)
O2 0.016(3) 0.014(3) 0.012(3) 0.000(3) 0.000(3) -0.008(3)
O3 0.017(4) 0.029(4) 0.024(4) -0.012(3) 0.000(3) -0.009(3)
O4 0.014(4) 0.021(4) 0.019(4) -0.005(3) 0.004(3) -0.007(3)
O5 0.015(4) 0.024(4) 0.019(4) -0.006(3) 0.005(3) -0.013(3)
O6 0.020(4) 0.025(4) 0.020(4) -0.011(3) -0.001(3) -0.009(3)
O7 0.015(4) 0.021(4) 0.027(4) -0.009(3) -0.002(3) -0.004(3)
O8 0.028(5) 0.028(4) 0.025(4) -0.005(4) -0.004(4) -0.015(4)
O9 0.026(4) 0.028(4) 0.018(4) -0.007(3) 0.004(3) -0.010(4)
O10 0.033(5) 0.023(4) 0.026(5) -0.008(4) -0.002(4) -0.006(4)
O11 0.024(4) 0.028(4) 0.027(4) -0.007(4) 0.000(3) -0.019(4)
O12 0.025(4) 0.011(3) 0.031(4) -0.010(3) 0.001(3) -0.010(3)
O13 0.034(5) 0.051(6) 0.013(4) -0.012(4) 0.006(3) -0.038(5)
O14 0.013(3) 0.015(3) 0.017(3) -0.005(3) 0.002(3) -0.003(3)
O15 0.023(4) 0.021(4) 0.021(4) -0.009(3) -0.003(3) -0.007(3)
O16 0.021(4) 0.022(4) 0.026(4) -0.007(3) -0.001(3) -0.012(3)
O17 0.019(4) 0.018(4) 0.020(4) -0.003(3) 0.004(3) -0.013(3)
O18 0.020(4) 0.014(3) 0.015(3) -0.003(3) 0.003(3) -0.010(3)
O19 0.019(4) 0.012(3) 0.009(3) 0.002(2) -0.002(3) -0.008(3)
O20 0.010(3) 0.018(4) 0.018(4) -0.006(3) 0.002(3) -0.005(3)
O21 0.013(3) 0.016(3) 0.014(3) -0.005(3) 0.001(3) -0.006(3)
O22 0.019(4) 0.012(3) 0.019(4) -0.007(3) 0.000(3) -0.008(3)
O23 0.023(4) 0.020(4) 0.016(4) -0.004(3) -0.002(3) -0.012(3)
O24 0.015(4) 0.024(4) 0.018(4) -0.008(3) -0.002(3) -0.006(3)
O25 0.016(4) 0.018(4) 0.019(4) -0.008(3) 0.000(3) 0.000(3)
O26 0.020(4) 0.021(4) 0.019(4) -0.007(3) -0.003(3) -0.005(3)
O27 0.022(4) 0.021(4) 0.022(4) -0.001(3) -0.004(3) -0.011(3)
O28 0.025(4) 0.019(4) 0.019(4) -0.005(3) 0.003(3) -0.010(3)
O29 0.021(4) 0.020(4) 0.020(4) -0.006(3) -0.004(3) -0.009(3)
O30 0.026(4) 0.025(4) 0.015(4) -0.010(3) 0.004(3) -0.014(4)
O31 0.023(4) 0.024(4) 0.014(3) -0.003(3) -0.004(3) -0.011(3)
O32 0.024(4) 0.022(4) 0.018(4) -0.005(3) -0.003(3) -0.009(3)
O33 0.030(5) 0.022(4) 0.020(4) -0.002(3) -0.007(3) -0.012(4)
O34 0.022(4) 0.030(5) 0.025(4) -0.008(4) -0.005(3) -0.008(4)
O1H 0.027(4) 0.020(4) 0.024(4) -0.007(3) -0.001(3) -0.016(3)
Si1 0.0124(13) 0.0102(12) 0.0151(13) -0.0038(10) -0.0007(10) -0.0042(10)
W1 0.01272(19) 0.01345(19) 0.01487(19) -0.00303(14) -0.00127(14) -0.00527(15)
W2 0.01530(19) 0.01459(19) 0.01566(19) -0.00413(15) -0.00098(14) -0.00822(15)
W3 0.0169(2) 0.01305(19) 0.0185(2) -0.00528(15) -0.00009(15) -0.00498(15)
W4 0.0136(2) 0.0183(2) 0.0188(2) -0.00563(16) 0.00159(15) -0.00561(16)
W5 0.0157(2) 0.0179(2) 0.0176(2) -0.00357(16) 0.00116(15) -0.01028(16)
W6 0.0183(2) 0.01274(19) 0.0170(2) -0.00340(15) 0.00005(15) -0.00793(16)
W7 0.0182(2) 0.01590(19) 0.01341(19) -0.00215(15) -0.00204(15) -0.00745(16)
W8 0.0198(2) 0.0166(2) 0.01513(19) -0.00583(15) -0.00103(15) -0.00817(16)
W9 0.0178(2) 0.0213(2) 0.01469(19) -0.00513(16) 0.00168(15) -0.00919(17)
Cr1 0.0111(10) 0.0113(10) 0.0138(10) -0.0029(8) -0.0005(8) -0.0058(8)
Mn1 0.0134(7) 0.0131(7) 0.0189(8) -0.0048(6) -0.0007(6) -0.0047(6)
Mn2 0.0159(7) 0.0141(7) 0.0185(7) -0.0043(6) -0.0007(6) -0.0086(6)
Ag1 0.0318(5) 0.0194(4) 0.0215(4) -0.0082(3) 0.0048(3) -0.0120(4)

loop_
_atom_type_symbol
_atom_type_description
_atom_type_scat_dispersion_real
_atom_type_scat_dispersion_imag
_atom_type_scat_source
C C 0.0033 0.0016 'International Tables Vol C Tables 4.2.6.8 and 6.1.1.4'
N N 0.0061 0.0033 'International Tables Vol C Tables 4.2.6.8 and 6.1.1.4'
O O 0.0106 0.0060 'International Tables Vol C Tables 4.2.6.8 and 6.1.1.4'
Si Si 0.0817 0.0704 'International Tables Vol C Tables 4.2.6.8 and 6.1.1.4'
W W -0.8490 6.8722 'International Tables Vol C Tables 4.2.6.8 and 6.1.1.4'
Cr Cr 0.3209 0.6236 'International Tables Vol C Tables 4.2.6.8 and 6.1.1.4'
Mn Mn 0.3368 0.7283 'International Tables Vol C Tables 4.2.6.8 and 6.1.1.4'
Ag Ag -0.8971 1.1015 'International Tables Vol C Tables 4.2.6.8 and 6.1.1.4'

loop_
_geom_angle_atom_site_label_1
_geom_angle_atom_site_label_2
_geom_angle_atom_site_label_3
_geom_angle
_geom_angle_site_symmetry_1
_geom_angle_site_symmetry_3
C121 N1 C131 112.6(11) . .
C121 N1 C141 107.4(10) . .
C131 N1 C141 111.6(10) . .
C121 N1 C111 110.1(10) . .
C131 N1 C111 104.8(10) . .
C141 N1 C111 110.4(10) . .
C112 C111 N1 117.6(12) . .
C111 C112 C113 107.5(14) . .
C114 C113 C112 106.0(19) . .
N1 C121 C122 116.9(12) . .
C123 C122 C121 111.1(12) . .
C122 C123 C124 113.2(12) . .
N1 C131 C132 114.4(12) . .
C131 C132 C133 108.1(13) . .
C134 C133 C132 111.6(14) . .
C142 C141 N1 116.0(12) . .
C141 C142 C143 110.0(13) . .
C144 C143 C142 122.0(19) . .
C231 N2 C221 113.7(12) . .
C231 N2 C211 106.5(12) . .
C221 N2 C211 110.7(11) . .
C231 N2 C241 112.1(12) . .
C221 N2 C241 106.2(11) . .
C211 N2 C241 107.5(11) . .
C212 C211 N2 117.4(13) . .
C211 C212 C213 113.7(16) . .
C214 C213 C212 113.3(19) . .
N2 C221 C222 114.7(12) . .
C221 C222 C223 109.0(13) . .
C222 C223 C224 111.9(14) . .
C232 C231 N2 112.7(15) . .
C231 C232 C233 106.7(17) . .
C234 C233 C232 110(2) . .
C242 C241 N2 110.9(13) . .
C241 C242 C243 108.7(13) . .
C244 C243 C242 108.8(15) . .
C311 N3 C311 180.0 2_466 .
C311 N3 C321 92(3) 2_466 2_466
C311 N3 C321 88(3) . 2_466
C311 N3 C321 88(3) 2_466 .
C311 N3 C321 92(3) . .
C321 N3 C321 180(2) 2_466 .
N3 C311 C312 102(4) . .
C313 C312 C311 158(3) . .
C312 C313 C314 106(3) . .
C322 C321 N3 114(3) . .
C321 C322 C323 113(4) . .
C324 C323 C322 118(4) . .
Mn1 O1 Cr1 128.7(4) 2_556 .
Mn1 O1 W1 112.4(4) 2_556 .
Cr1 O1 W1 112.3(4) . .
Mn2 O2 Cr1 129.4(4) 2_556 .
Mn2 O2 W2 112.1(4) 2_556 .
Cr1 O2 W2 111.8(3) . .
W3 O3 Mn1 114.9(5) . .
W3 O3 Ag1 97.5(3) . 2_556
Mn1 O3 Ag1 113.7(4) . 2_556
W4 O4 Mn1 115.0(4) . .
W5 O5 Mn2 113.9(4) . .
W6 O6 Mn2 113.5(4) . .
W6 O6 Ag1 94.5(3) . .
Mn2 O6 Ag1 114.4(4) . .
W1 O13 W2 122.7(4) . .
W2 O14 W3 150.1(4) . .
W2 O14 Ag1 112.9(3) . 2_556
W3 O14 Ag1 96.2(3) . 2_556
W3 O15 W4 121.1(4) . .
W4 O16 W5 154.8(5) . .
W6 O17 W5 119.7(4) . .
W1 O18 W6 149.3(5) . .
W1 O18 Ag1 113.0(3) . .
W6 O18 Ag1 97.1(3) . .
Si1 O19 Cr1 126.6(4) . .
Si1 O19 W2 121.0(4) . .
Cr1 O19 W2 95.5(3) . .
Si1 O19 W1 119.7(4) . .
Cr1 O19 W1 95.5(3) . .
W2 O19 W1 89.9(3) . .
Si1 O20 Mn1 121.8(4) . .
Si1 O20 W4 127.5(4) . .
Mn1 O20 W4 89.3(3) . .
Si1 O20 W3 126.1(4) . .
Mn1 O20 W3 90.2(3) . .
W4 O20 W3 90.8(3) . .
Si1 O21 Mn2 121.6(4) . .
Si1 O21 W6 126.5(4) . .
Mn2 O21 W6 90.8(3) . .
Si1 O21 W5 126.8(4) . .
Mn2 O21 W5 89.3(3) . .
W6 O21 W5 91.1(3) . .
Si1 O22 W8 126.6(4) . .
Si1 O22 W7 127.1(4) . .
W8 O22 W7 93.4(3) . .
Si1 O22 W9 118.0(4) . .
W8 O22 W9 90.9(3) . .
W7 O22 W9 90.6(3) . .
W1 O23 W7 150.3(5) . .
W2 O24 W8 148.9(5) . .
W8 O25 W3 155.5(5) . .
W9 O26 W4 150.2(5) . .
W9 O27 W5 151.4(5) . .
W7 O28 W6 155.5(5) . .
W8 O29 W7 120.7(4) . .
W8 O30 W9 122.7(4) . .
W7 O31 W9 122.4(4) . .
Mn1 O1H Mn2 128.5(5) . .
O20 Si1 O22 109.7(4) . .
O20 Si1 O21 110.0(4) . .
O22 Si1 O21 109.6(4) . .
O20 Si1 O19 108.3(4) . .
O22 Si1 O19 110.3(4) . .
O21 Si1 O19 108.9(4) . .
O7 W1 O23 105.8(4) . .
O7 W1 O18 102.9(4) . .
O23 W1 O18 88.4(3) . .
O7 W1 O13 99.3(4) . .
O23 W1 O13 90.1(3) . .
O18 W1 O13 157.3(4) . .
O7 W1 O1 94.2(4) . .
O23 W1 O1 160.0(3) . .
O18 W1 O1 86.7(3) . .
O13 W1 O1 87.0(3) . .
O7 W1 O19 164.0(3) . .
O23 W1 O19 88.8(3) . .
O18 W1 O19 83.7(3) . .
O13 W1 O19 73.6(4) . .
O1 W1 O19 71.4(3) . .
O7 W1 Mn1 63.4(3) . 2_556
O23 W1 Mn1 164.9(3) . 2_556
O18 W1 Mn1 103.9(2) . 2_556
O13 W1 Mn1 81.8(2) . 2_556
O1 W1 Mn1 32.8(2) . 2_556
O19 W1 Mn1 101.00(18) . 2_556
O8 W2 O24 106.4(4) . .
O8 W2 O14 103.2(4) . .
O24 W2 O14 88.3(3) . .
O8 W2 O13 99.2(4) . .
O24 W2 O13 89.2(4) . .
O14 W2 O13 157.3(3) . .
O8 W2 O2 92.5(4) . .
O24 W2 O2 161.0(3) . .
O14 W2 O2 87.7(3) . .
O13 W2 O2 87.4(3) . .
O8 W2 O19 162.9(4) . .
O24 W2 O19 89.2(3) . .
O14 W2 O19 83.8(3) . .
O13 W2 O19 73.6(3) . .
O2 W2 O19 72.0(3) . .
O8 W2 Mn2 61.4(3) . 2_556
O24 W2 Mn2 163.5(2) . 2_556
O14 W2 Mn2 104.9(2) . 2_556
O13 W2 Mn2 82.3(2) . 2_556
O2 W2 Mn2 33.1(2) . 2_556
O19 W2 Mn2 101.90(18) . 2_556
O9 W3 O3 102.1(4) . .
O9 W3 O15 100.2(4) . .
O3 W3 O15 91.7(4) . .
O9 W3 O25 101.3(4) . .
O3 W3 O25 155.9(4) . .
O15 W3 O25 89.8(4) . .
O9 W3 O14 101.7(4) . .
O3 W3 O14 86.4(3) . .
O15 W3 O14 158.0(3) . .
O25 W3 O14 83.3(3) . .
O9 W3 O20 173.6(4) . .
O3 W3 O20 75.0(3) . .
O15 W3 O20 74.3(3) . .
O25 W3 O20 82.3(3) . .
O14 W3 O20 84.0(3) . .
O9 W3 Mn1 134.3(3) . .
O3 W3 Mn1 32.7(3) . .
O15 W3 Mn1 81.2(3) . .
O25 W3 Mn1 124.4(3) . .
O14 W3 Mn1 85.6(2) . .
O20 W3 Mn1 42.44(19) . .
O10 W4 O4 101.2(4) . .
O10 W4 O16 100.8(4) . .
O4 W4 O16 92.3(4) . .
O10 W4 O15 100.8(4) . .
O4 W4 O15 89.9(4) . .
O16 W4 O15 157.4(4) . .
O10 W4 O26 102.1(4) . .
O4 W4 O26 156.7(4) . .
O16 W4 O26 83.9(4) . .
O15 W4 O26 85.3(4) . .
O10 W4 O20 173.2(4) . .
O4 W4 O20 75.8(3) . .
O16 W4 O20 85.4(3) . .
O15 W4 O20 73.3(3) . .
O26 W4 O20 81.0(3) . .
O10 W4 Mn1 133.9(3) . .
O4 W4 Mn1 32.9(2) . .
O16 W4 Mn1 88.7(3) . .
O15 W4 Mn1 81.0(3) . .
O26 W4 Mn1 123.8(3) . .
O20 W4 Mn1 42.85(19) . .
O11 W5 O5 102.6(4) . .
O11 W5 O16 101.7(4) . .
O5 W5 O16 92.2(4) . .
O11 W5 O17 99.6(4) . .
O5 W5 O17 90.7(4) . .
O16 W5 O17 157.3(3) . .
O11 W5 O27 100.8(4) . .
O5 W5 O27 156.7(3) . .
O16 W5 O27 83.4(4) . .
O17 W5 O27 85.1(4) . .
O11 W5 O21 172.8(4) . .
O5 W5 O21 76.0(3) . .
O16 W5 O21 85.4(3) . .
O17 W5 O21 73.5(3) . .
O27 W5 O21 80.8(3) . .
O11 W5 Mn2 135.7(3) . .
O5 W5 Mn2 33.3(2) . .
O16 W5 Mn2 88.1(3) . .
O17 W5 Mn2 82.1(2) . .
O27 W5 Mn2 123.4(3) . .
O21 W5 Mn2 42.66(18) . .
O12 W6 O6 101.0(4) . .
O12 W6 O17 100.6(4) . .
O6 W6 O17 92.5(4) . .
O12 W6 O28 100.6(4) . .
O6 W6 O28 157.6(4) . .
O17 W6 O28 89.3(4) . .
O12 W6 O18 100.4(4) . .
O6 W6 O18 87.1(3) . .
O17 W6 O18 158.7(3) . .
O28 W6 O18 83.4(3) . .
O12 W6 O21 174.2(3) . .
O6 W6 O21 75.6(3) . .
O17 W6 O21 75.0(3) . .
O28 W6 O21 83.4(3) . .
O18 W6 O21 84.2(3) . .
O12 W6 Mn2 133.9(3) . .
O6 W6 Mn2 33.2(3) . .
O17 W6 Mn2 82.2(3) . .
O28 W6 Mn2 125.5(3) . .
O18 W6 Mn2 85.9(2) . .
O21 W6 Mn2 42.39(19) . .
O32 W7 O28 103.8(4) . .
O32 W7 O31 101.2(4) . .
O28 W7 O31 92.3(4) . .
O32 W7 O29 98.8(4) . .
O28 W7 O29 156.4(4) . .
O31 W7 O29 90.0(4) . .
O32 W7 O23 100.7(4) . .
O28 W7 O23 83.2(3) . .
O31 W7 O23 158.1(3) . .
O29 W7 O23 85.9(3) . .
O32 W7 O22 170.3(3) . .
O28 W7 O22 85.5(3) . .
O31 W7 O22 75.7(3) . .
O29 W7 O22 72.2(3) . .
O23 W7 O22 82.7(3) . .
O33 W8 O30 100.4(4) . .
O33 W8 O25 102.5(4) . .
O30 W8 O25 90.1(4) . .
O33 W8 O29 99.9(4) . .
O30 W8 O29 90.7(4) . .
O25 W8 O29 157.1(3) . .
O33 W8 O24 100.2(4) . .
O30 W8 O24 159.4(3) . .
O25 W8 O24 84.0(3) . .
O29 W8 O24 87.2(4) . .
O33 W8 O22 171.3(3) . .
O30 W8 O22 75.4(3) . .
O25 W8 O22 85.2(3) . .
O29 W8 O22 72.9(3) . .
O24 W8 O22 84.4(3) . .
O34 W9 O26 103.3(4) . .
O34 W9 O27 103.5(4) . .
O26 W9 O27 88.9(4) . .
O34 W9 O30 100.2(4) . .
O26 W9 O30 88.4(4) . .
O27 W9 O30 156.1(4) . .
O34 W9 O31 99.4(4) . .
O26 W9 O31 157.1(4) . .
O27 W9 O31 89.2(4) . .
O30 W9 O31 84.2(4) . .
O34 W9 O22 167.3(4) . .
O26 W9 O22 85.9(3) . .
O27 W9 O22 85.2(3) . .
O30 W9 O22 70.9(3) . .
O31 W9 O22 71.2(3) . .
O2 Cr1 O2 180.0 2_556 .
O2 Cr1 O1 87.4(3) 2_556 2_556
O2 Cr1 O1 92.6(3) . 2_556
O2 Cr1 O1 92.6(3) 2_556 .
O2 Cr1 O1 87.4(3) . .
O1 Cr1 O1 180.0 2_556 .
O2 Cr1 O19 80.7(3) 2_556 2_556
O2 Cr1 O19 99.3(3) . 2_556
O1 Cr1 O19 80.7(3) 2_556 2_556
O1 Cr1 O19 99.3(3) . 2_556
O2 Cr1 O19 99.3(3) 2_556 .
O2 Cr1 O19 80.7(3) . .
O1 Cr1 O19 99.3(3) 2_556 .
O1 Cr1 O19 80.7(3) . .
O19 Cr1 O19 180.0 2_556 .
O1 Mn1 O4 178.3(4) 2_556 .
O1 Mn1 O3 91.0(4) 2_556 .
O4 Mn1 O3 90.5(4) . .
O1 Mn1 O1H 92.0(4) 2_556 .
O4 Mn1 O1H 86.6(4) . .
O3 Mn1 O1H 175.4(4) . .
O1 Mn1 O20 101.2(3) 2_556 .
O4 Mn1 O20 80.0(3) . .
O3 Mn1 O20 79.8(3) . .
O1H Mn1 O20 96.2(3) . .
O1 Mn1 W4 149.0(2) 2_556 .
O4 Mn1 W4 32.1(3) . .
O3 Mn1 W4 85.2(3) . .
O1H Mn1 W4 90.4(3) . .
O20 Mn1 W4 47.9(2) . .
O1 Mn1 W3 98.3(2) 2_556 .
O4 Mn1 W3 83.4(3) . .
O3 Mn1 W3 32.4(3) . .
O1H Mn1 W3 143.4(3) . .
O20 Mn1 W3 47.4(2) . .
W4 Mn1 W3 63.47(3) . .
O1 Mn1 W1 34.8(2) 2_556 2_556
O4 Mn1 W1 144.1(3) . 2_556
O3 Mn1 W1 96.1(3) . 2_556
O1H Mn1 W1 88.3(3) . 2_556
O20 Mn1 W1 135.9(2) . 2_556
W4 Mn1 W1 176.14(6) . 2_556
W3 Mn1 W1 119.27(5) . 2_556
O5 Mn2 O6 90.0(4) . .
O5 Mn2 O2 178.6(4) . 2_556
O6 Mn2 O2 90.9(4) . 2_556
O5 Mn2 O1H 87.6(4) . .
O6 Mn2 O1H 176.3(4) . .
O2 Mn2 O1H 91.5(4) 2_556 .
O5 Mn2 O21 80.9(3) . .
O6 Mn2 O21 80.0(3) . .
O2 Mn2 O21 100.3(3) 2_556 .
O1H Mn2 O21 96.8(3) . .
O5 Mn2 W5 32.8(3) . .
O6 Mn2 W5 85.4(3) . .
O2 Mn2 W5 148.4(2) 2_556 .
O1H Mn2 W5 91.1(3) . .
O21 Mn2 W5 48.1(2) . .
O5 Mn2 W6 83.6(3) . .
O6 Mn2 W6 33.2(2) . .
O2 Mn2 W6 97.7(2) 2_556 .
O1H Mn2 W6 143.5(3) . .
O21 Mn2 W6 46.8(2) . .
W5 Mn2 W6 63.42(3) . .
O5 Mn2 W2 144.1(3) . 2_556
O6 Mn2 W2 95.6(3) . 2_556
O2 Mn2 W2 34.7(2) 2_556 2_556
O1H Mn2 W2 88.1(3) . 2_556
O21 Mn2 W2 135.1(2) . 2_556
W5 Mn2 W2 176.84(6) . 2_556
W6 Mn2 W2 118.73(5) . 2_556
N11 Ag1 O18 135.2(4) . .
N11 Ag1 O14 97.8(4) . 2_556
O18 Ag1 O14 124.8(3) . 2_556
N11 Ag1 O3 106.4(4) . 2_556
O18 Ag1 O3 105.2(3) . 2_556
O14 Ag1 O3 63.1(3) 2_556 2_556
N11 Ag1 O6 95.9(4) . .
O18 Ag1 O6 64.5(3) . .
O14 Ag1 O6 102.4(3) 2_556 .
O3 Ag1 O6 154.6(3) 2_556 .
C11 N11 Ag1 165.2(14) . .
N11 C11 C12 177.6(19) . .

loop_
_geom_bond_atom_site_label_1
_geom_bond_atom_site_label_2
_geom_bond_distance
_geom_bond_site_symmetry_2
N1 C121 1.495(18) .
N1 C131 1.512(18) .
N1 C141 1.518(18) .
N1 C111 1.548(18) .
C111 C112 1.50(2) .
C112 C113 1.60(3) .
C113 C114 1.59(4) .
C121 C122 1.53(2) .
C122 C123 1.52(2) .
C123 C124 1.54(2) .
C131 C132 1.52(2) .
C132 C133 1.55(2) .
C133 C134 1.53(2) .
C141 C142 1.51(2) .
C142 C143 1.54(2) .
C143 C144 1.41(3) .
N2 C231 1.51(2) .
N2 C221 1.510(19) .
N2 C211 1.529(19) .
N2 C241 1.58(2) .
C211 C212 1.50(2) .
C212 C213 1.53(3) .
C213 C214 1.47(3) .
C221 C222 1.53(2) .
C222 C223 1.54(2) .
C223 C224 1.54(2) .
C231 C232 1.50(3) .
C232 C233 1.57(3) .
C233 C234 1.50(4) .
C241 C242 1.52(2) .
C242 C243 1.58(2) .
C243 C244 1.46(3) .
N3 C311 1.60(6) 2_466
N3 C311 1.60(6) .
N3 C321 1.86(4) 2_466
N3 C321 1.86(4) .
C311 C312 1.72(7) .
C312 C313 1.43(4) .
C313 C314 1.56(4) .
C321 C322 1.51(6) .
C322 C323 1.58(5) .
C323 C324 1.18(5) .
O1 Mn1 1.893(8) 2_556
O1 Cr1 1.968(7) .
O1 W1 1.992(7) .
O2 Mn2 1.903(8) 2_556
O2 Cr1 1.966(8) .
O2 W2 1.983(8) .
O3 W3 1.885(9) .
O3 Mn1 1.897(9) .
O3 Ag1 2.551(9) 2_556
O4 W4 1.855(8) .
O4 Mn1 1.896(8) .
O5 W5 1.875(8) .
O5 Mn2 1.900(8) .
O6 W6 1.900(8) .
O6 Mn2 1.901(9) .
O6 Ag1 2.570(9) .
O7 W1 1.716(8) .
O8 W2 1.726(9) .
O9 W3 1.713(10) .
O10 W4 1.721(10) .
O11 W5 1.720(8) .
O12 W6 1.717(8) .
O13 W1 1.909(9) .
O13 W2 1.943(11) .
O14 W2 1.881(8) .
O14 W3 1.983(8) .
O14 Ag1 2.511(8) 2_556
O15 W3 1.887(9) .
O15 W4 1.950(9) .
O16 W4 1.905(9) .
O16 W5 1.922(9) .
O17 W6 1.908(8) .
O17 W5 1.947(8) .
O18 W1 1.900(8) .
O18 W6 1.976(8) .
O18 Ag1 2.428(8) .
O19 Si1 1.647(8) .
O19 Cr1 2.026(7) .
O19 W2 2.382(7) .
O19 W1 2.403(8) .
O20 Si1 1.617(8) .
O20 Mn1 2.151(8) .
O20 W4 2.346(7) .
O20 W3 2.347(8) .
O21 Si1 1.630(8) .
O21 Mn2 2.144(8) .
O21 W6 2.319(8) .
O21 W5 2.354(7) .
O22 Si1 1.620(8) .
O22 W8 2.299(7) .
O22 W7 2.314(8) .
O22 W9 2.444(8) .
O23 W1 1.845(8) .
O23 W7 1.989(8) .
O24 W2 1.858(8) .
O24 W8 1.978(8) .
O25 W8 1.900(8) .
O25 W3 1.923(8) .
O26 W9 1.867(8) .
O26 W4 1.966(8) .
O27 W9 1.876(9) .
O27 W5 1.950(9) .
O28 W7 1.882(9) .
O28 W6 1.947(9) .
O29 W8 1.922(8) .
O29 W7 1.939(8) .
O30 W8 1.895(8) .
O30 W9 1.959(8) .
O31 W7 1.889(9) .
O31 W9 1.972(9) .
O32 W7 1.711(8) .
O33 W8 1.711(9) .
O34 W9 1.704(10) .
O1H Mn1 1.959(8) .
O1H Mn2 1.963(9) .
W1 Mn1 3.2294(17) 2_556
W2 Mn2 3.2252(17) 2_556
W3 Mn1 3.1884(17) .
W4 Mn1 3.1635(18) .
W5 Mn2 3.1633(18) .
W6 Mn2 3.1796(18) .
Cr1 O2 1.966(8) 2_556
Cr1 O1 1.968(7) 2_556
Cr1 O19 2.026(7) 2_556
Mn1 O1 1.893(8) 2_556
Mn1 W1 3.2293(17) 2_556
Mn2 O2 1.903(8) 2_556
Mn2 W2 3.2251(17) 2_556
Ag1 N11 2.255(15) .
Ag1 O14 2.511(8) 2_556
Ag1 O3 2.550(9) 2_556
N11 C11 1.11(2) .
C11 C12 1.42(2) .

loop_
_geom_torsion_atom_site_label_1
_geom_torsion_atom_site_label_2
_geom_torsion_atom_site_label_3
_geom_torsion_atom_site_label_4
_geom_torsion
_geom_torsion_site_symmetry_1
_geom_torsion_site_symmetry_4
C121 N1 C111 C112 47.6(16) . .
C131 N1 C111 C112 168.9(12) . .
C141 N1 C111 C112 -70.8(15) . .
N1 C111 C112 C113 -171.2(13) . .
C111 C112 C113 C114 169.4(17) . .
C131 N1 C121 C122 -58.7(15) . .
C141 N1 C121 C122 178.0(11) . .
C111 N1 C121 C122 57.8(15) . .
N1 C121 C122 C123 -168.3(12) . .
C121 C122 C123 C124 68.5(15) . .
C121 N1 C131 C132 -62.7(15) . .
C141 N1 C131 C132 58.2(15) . .
C111 N1 C131 C132 177.7(12) . .
N1 C131 C132 C133 175.8(12) . .
C131 C132 C133 C134 177.9(13) . .
C121 N1 C141 C142 175.5(12) . .
C131 N1 C141 C142 51.6(15) . .
C111 N1 C141 C142 -64.5(15) . .
N1 C141 C142 C143 -178.3(12) . .
C141 C142 C143 C144 -80(2) . .
C231 N2 C211 C212 -174.9(14) . .
C221 N2 C211 C212 -50.8(17) . .
C241 N2 C211 C212 64.8(17) . .
N2 C211 C212 C213 -179.8(15) . .
C211 C212 C213 C214 179.1(17) . .
C231 N2 C221 C222 62.5(16) . .
C211 N2 C221 C222 -57.4(16) . .
C241 N2 C221 C222 -173.8(12) . .
N2 C221 C222 C223 -173.1(12) . .
C221 C222 C223 C224 -173.2(13) . .
C221 N2 C231 C232 60.6(18) . .
C211 N2 C231 C232 -177.2(14) . .
C241 N2 C231 C232 -59.9(18) . .
N2 C231 C232 C233 163.5(15) . .
C231 C232 C233 C234 -172.5(19) . .
C231 N2 C241 C242 -40.6(17) . .
C221 N2 C241 C242 -165.3(12) . .
C211 N2 C241 C242 76.2(15) . .
N2 C241 C242 C243 -172.9(12) . .
C241 C242 C243 C244 -170.1(15) . .
C321 N3 C311 C312 -92(3) 2_466 .
C321 N3 C311 C312 88(3) . .
N3 C311 C312 C313 -103(9) . .
C311 C312 C313 C314 -93(9) . .
C311 N3 C321 C322 -136(4) 2_466 .
C311 N3 C321 C322 44(4) . .
N3 C321 C322 C323 -173(3) . .
C321 C322 C323 C324 175(4) . .
Mn1 O20 Si1 O22 -176.7(4) . .
W4 O20 Si1 O22 66.1(6) . .
W3 O20 Si1 O22 -59.5(6) . .
Mn1 O20 Si1 O21 62.7(6) . .
W4 O20 Si1 O21 -54.5(6) . .
W3 O20 Si1 O21 179.9(4) . .
Mn1 O20 Si1 O19 -56.2(6) . .
W4 O20 Si1 O19 -173.4(5) . .
W3 O20 Si1 O19 61.1(6) . .
W8 O22 Si1 O20 54.8(6) . .
W7 O22 Si1 O20 -174.6(5) . .
W9 O22 Si1 O20 -59.9(5) . .
W8 O22 Si1 O21 175.6(5) . .
W7 O22 Si1 O21 -53.7(6) . .
W9 O22 Si1 O21 61.0(5) . .
W8 O22 Si1 O19 -64.5(6) . .
W7 O22 Si1 O19 66.2(6) . .
W9 O22 Si1 O19 -179.2(4) . .
Mn2 O21 Si1 O20 -61.7(6) . .
W6 O21 Si1 O20 179.9(4) . .
W5 O21 Si1 O20 54.4(6) . .
Mn2 O21 Si1 O22 177.5(4) . .
W6 O21 Si1 O22 59.2(6) . .
W5 O21 Si1 O22 -66.3(6) . .
Mn2 O21 Si1 O19 56.8(6) . .
W6 O21 Si1 O19 -61.6(6) . .
W5 O21 Si1 O19 172.9(4) . .
Cr1 O19 Si1 O20 60.5(6) . .
W2 O19 Si1 O20 -65.4(5) . .
W1 O19 Si1 O20 -175.3(4) . .
Cr1 O19 Si1 O22 -179.4(5) . .
W2 O19 Si1 O22 54.8(5) . .
W1 O19 Si1 O22 -55.2(5) . .
Cr1 O19 Si1 O21 -59.1(6) . .
W2 O19 Si1 O21 175.0(4) . .
W1 O19 Si1 O21 65.1(5) . .
W7 O23 W1 O7 132.8(9) . .
W7 O23 W1 O18 29.8(10) . .
W7 O23 W1 O13 -127.5(10) . .
W7 O23 W1 O1 -46.1(16) . .
W7 O23 W1 O19 -53.9(10) . .
W7 O23 W1 Mn1 175.20(15) . 2_556
W6 O18 W1 O7 -131.7(9) . .
Ag1 O18 W1 O7 60.2(5) . .
W6 O18 W1 O23 -25.9(9) . .
Ag1 O18 W1 O23 166.0(4) . .
W6 O18 W1 O13 60.8(14) . .
Ag1 O18 W1 O13 -107.3(8) . .
W6 O18 W1 O1 134.7(9) . .
Ag1 O18 W1 O1 -33.4(4) . .
W6 O18 W1 O19 63.1(9) . .
Ag1 O18 W1 O19 -105.0(4) . .
W6 O18 W1 Mn1 162.9(8) . 2_556
Ag1 O18 W1 Mn1 -5.2(4) . 2_556
W8 O24 W2 O8 -135.8(9) . .
W8 O24 W2 O14 -32.6(9) . .
W8 O24 W2 O13 124.8(9) . .
W8 O24 W2 O2 45.1(17) . .
W8 O24 W2 O19 51.2(9) . .
W8 O24 W2 Mn2 -176.19(13) . 2_556
W3 O14 W2 O8 134.0(9) . .
Ag1 O14 W2 O8 -60.4(5) 2_556 .
W3 O14 W2 O24 27.5(9) . .
Ag1 O14 W2 O24 -166.9(4) 2_556 .
W3 O14 W2 O13 -56.3(14) . .
Ag1 O14 W2 O13 109.2(8) 2_556 .
W3 O14 W2 O2 -133.9(9) . .
Ag1 O14 W2 O2 31.6(4) 2_556 .
W3 O14 W2 O19 -61.8(9) . .
Ag1 O14 W2 O19 103.7(4) 2_556 .
W3 O14 W2 Mn2 -162.5(8) . 2_556
Ag1 O14 W2 Mn2 3.0(4) 2_556 2_556
Mn1 O3 W3 O9 171.4(5) . .
Ag1 O3 W3 O9 -68.1(4) 2_556 .
Mn1 O3 W3 O15 70.6(5) . .
Ag1 O3 W3 O15 -168.8(4) 2_556 .
Mn1 O3 W3 O25 -22.6(11) . .
Ag1 O3 W3 O25 97.9(9) 2_556 .
Mn1 O3 W3 O14 -87.4(5) . .
Ag1 O3 W3 O14 33.1(3) 2_556 .
Mn1 O3 W3 O20 -2.6(4) . .
Ag1 O3 W3 O20 117.9(3) 2_556 .
Ag1 O3 W3 Mn1 120.5(6) 2_556 .
W4 O15 W3 O9 -169.9(5) . .
W4 O15 W3 O3 -67.3(5) . .
W4 O15 W3 O25 88.7(5) . .
W4 O15 W3 O14 17.3(12) . .
W4 O15 W3 O20 6.7(4) . .
W4 O15 W3 Mn1 -36.3(4) . .
Mn1 O4 W4 O10 -174.4(5) . .
Mn1 O4 W4 O16 84.1(5) . .
Mn1 O4 W4 O15 -73.4(5) . .
Mn1 O4 W4 O26 4.2(12) . .
Mn1 O4 W4 O20 -0.6(4) . .
Mn2 O5 W5 O11 174.3(5) . .
Mn2 O5 W5 O16 -83.2(5) . .
Mn2 O5 W5 O17 74.3(5) . .
Mn2 O5 W5 O27 -4.7(12) . .
Mn2 O5 W5 O21 1.5(4) . .
Mn2 O6 W6 O12 -172.9(5) . .
Ag1 O6 W6 O12 68.0(4) . .
Mn2 O6 W6 O17 -71.7(5) . .
Ag1 O6 W6 O17 169.3(3) . .
Mn2 O6 W6 O28 22.4(12) . .
Ag1 O6 W6 O28 -96.7(9) . .
Mn2 O6 W6 O18 87.0(5) . .
Ag1 O6 W6 O18 -32.1(3) . .
Mn2 O6 W6 O21 2.2(4) . .
Ag1 O6 W6 O21 -116.9(3) . .
Ag1 O6 W6 Mn2 -119.1(5) . .
W6 O28 W7 O32 135.7(12) . .
W6 O28 W7 O31 -122.3(12) . .
W6 O28 W7 O29 -27.1(19) . .
W6 O28 W7 O23 36.3(12) . .
W6 O28 W7 O22 -46.8(12) . .
W9 O31 W7 O32 -173.6(5) . .
W9 O31 W7 O28 81.8(5) . .
W9 O31 W7 O29 -74.7(5) . .
W9 O31 W7 O23 4.4(12) . .
W9 O31 W7 O22 -3.0(4) . .
W9 O30 W8 O33 173.9(5) . .
W9 O30 W8 O25 -83.3(6) . .
W9 O30 W8 O29 73.8(5) . .
W9 O30 W8 O24 -10.2(14) . .
W9 O30 W8 O22 1.7(5) . .
W4 O26 W9 O34 124.3(10) . .
W4 O26 W9 O27 20.6(10) . .
W4 O26 W9 O30 -135.7(10) . .
W4 O26 W9 O31 -64.7(15) . .
W4 O26 W9 O22 -64.7(10) . .
W5 O27 W9 O34 -123.5(11) . .
W5 O27 W9 O26 -20.1(11) . .
W5 O27 W9 O30 63.3(16) . .
W5 O27 W9 O31 137.0(11) . .
W5 O27 W9 O22 65.8(11) . .
W4 O4 Mn1 O3 80.2(5) . .
W4 O4 Mn1 O1H -96.2(5) . .
W4 O4 Mn1 O20 0.7(4) . .
W4 O4 Mn1 W3 48.5(4) . .
W4 O4 Mn1 W1 -178.63(11) . 2_556
W3 O3 Mn1 O1 104.0(5) . 2_556
Ag1 O3 Mn1 O1 -7.1(4) 2_556 2_556
W3 O3 Mn1 O4 -76.9(5) . .
Ag1 O3 Mn1 O4 172.0(4) 2_556 .
W3 O3 Mn1 O20 2.8(4) . .
Ag1 O3 Mn1 O20 -108.3(4) 2_556 .
W3 O3 Mn1 W4 -45.2(4) . .
Ag1 O3 Mn1 W4 -156.3(4) 2_556 .
Ag1 O3 Mn1 W3 -111.1(6) 2_556 .
W3 O3 Mn1 W1 138.4(4) . 2_556
Ag1 O3 Mn1 W1 27.3(4) 2_556 2_556
W5 O5 Mn2 O6 -81.5(5) . .
W5 O5 Mn2 O1H 95.6(5) . .
W5 O5 Mn2 O21 -1.7(4) . .
W5 O5 Mn2 W6 -48.9(4) . .
W5 O5 Mn2 W2 179.03(11) . 2_556
